data_1530143
loop_
_publ_author_name
'Keller, H.L.'
'Schroeder, L.'

_publ_section_title
;
 Darstellung und Kristallstruktur von Tl3 Pd Cl5
;
_journal_name_full 'Journal of the Less-Common Metals'
_journal_page_first 287
_journal_page_last 296
_journal_volume 132
_journal_year 1987
_chemical_formula_sum 'Cl5 Pd Tl3'
_chemical_name_systematic 'Tl3 (Pd Cl5)'
_space_group_IT_number 61
_symmetry_space_group_name_Hall '-P 2ac 2ab'
_symmetry_space_group_name_H-M 'P b c a'
_cell_angle_alpha 90
_cell_angle_beta 90
_cell_angle_gamma 90
_cell_formula_units_Z 8
_cell_length_a 7.475
_cell_length_b 16.24
_cell_length_c 16.666
_cell_volume 2023.152
_citation_journal_id_ASTM JCOMAH
_cod_data_source_file Keller_JCOMAH_1987_1456.cif
_cod_data_source_block Cl5Pd1Tl3
_cod_original_formula_sum 'Cl5 Pd1 Tl3'
_cod_database_code 1530143

loop_
_symmetry_equiv_pos_as_xyz
x,y,z
-x+1/2,-y,z+1/2
x+1/2,-y+1/2,-z
-x,y+1/2,-z+1/2
-x,-y,-z
x-1/2,y,-z-1/2
-x-1/2,y-1/2,z
x,-y-1/2,z-1/2

loop_
_atom_site_label
_atom_site_type_symbol
_atom_site_fract_x
_atom_site_fract_y
_atom_site_fract_z
_atom_site_occupancy
_atom_site_U_iso_or_equiv
Cl5 Cl-1 0.458 0.091 0.114 1 0.0
Tl1 Tl+1 0.8635 0.0623 0.1956 1 0.0
Cl4 Cl-1 0.178 0.222 0.184 1 0.0
Cl2 Cl-1 0.922 0.197 0.025 1 0.0
Cl1 Cl-1 0.373 0.425 0.24 1 0.0
Tl2 Tl+1 0.1187 0.4016 0.0831 1 0.0
Pd1 Pd+2 0.1888 0.1432 0.0694 1 0.0
Tl3 Tl+1 0.6098 0.2941 0.1502 1 0.0
Cl3 Cl-1 0.701 0.443 0.0377 1 0.0
